data_4132106
loop_
_publ_author_name
'Lewis, James E. M.'
'Modicom, Florian'
'Goldup, Stephen M.'

_publ_section_title
;
 Efficient Multicomponent Active Template Synthesis of Catenanes.
;
_journal_issue 14
_journal_name_full 'Journal of the American Chemical Society'
_journal_page_first 4787
_journal_page_last 4791
_journal_paper_doi 10.1021/jacs.8b01602
_journal_volume 140
_journal_year 2018
_chemical_formula_sum 'C62 H65 N9 O4'
_chemical_formula_weight 1000.23
_space_group_crystal_system triclinic
_space_group_IT_number 2
_space_group_name_Hall '-P 1'
_space_group_name_H-M_alt 'P -1'
_atom_sites_solution_hydrogens geom
_audit_creation_method SHELXL-2014/7
_cell_angle_alpha 84.8470(10)
_cell_angle_beta 81.6860(10)
_cell_angle_gamma 74.1030(10)
_cell_formula_units_Z 4
_cell_length_a 11.09990(10)
_cell_length_b 20.1467(2)
_cell_length_c 24.9074(3)
_cell_measurement_reflns_used 39866
_cell_measurement_temperature 100(2)
_cell_measurement_theta_max 30.8460
_cell_measurement_theta_min 2.5930
_cell_volume 5293.25(10)
_computing_structure_refinement 'SHELXL-2014/7 (Sheldrick, 2014)'
_diffrn_ambient_temperature 100(2)
_diffrn_measured_fraction_theta_full 0.999
_diffrn_measured_fraction_theta_max 0.902
_diffrn_measurement_device_type 'XtaLAB AFC12 (RCD3): Kappa single'
_diffrn_radiation_type MoK\a
_diffrn_radiation_wavelength 0.71073
_diffrn_reflns_av_R_equivalents 0.0456
_diffrn_reflns_av_unetI/netI 0.0528
_diffrn_reflns_Laue_measured_fraction_full 0.999
_diffrn_reflns_Laue_measured_fraction_max 0.902
_diffrn_reflns_limit_h_max 14
_diffrn_reflns_limit_h_min -16
_diffrn_reflns_limit_k_max 29
_diffrn_reflns_limit_k_min -29
_diffrn_reflns_limit_l_max 36
_diffrn_reflns_limit_l_min -36
_diffrn_reflns_number 144979
_diffrn_reflns_point_group_measured_fraction_full 0.999
_diffrn_reflns_point_group_measured_fraction_max 0.902
_diffrn_reflns_theta_full 25.242
_diffrn_reflns_theta_max 31.379
_diffrn_reflns_theta_min 2.424
_exptl_absorpt_coefficient_mu 0.080
_exptl_absorpt_correction_T_max 1.0000
_exptl_absorpt_correction_T_min 0.80293
_exptl_absorpt_correction_type multi-scan
_exptl_absorpt_process_details
;
CrysAlisPro 1.171.39.28b (Rigaku Oxford Diffraction, 2015)
Empirical absorption correction using spherical harmonics,
 implemented in SCALE3 ABSPACK scaling algorithm.
;
_exptl_crystal_colour colourless
_exptl_crystal_density_diffrn 1.255
_exptl_crystal_description plate
_exptl_crystal_F_000 2128
_exptl_crystal_size_max 0.150
_exptl_crystal_size_mid 0.150
_exptl_crystal_size_min 0.030
_refine_diff_density_max 0.821
_refine_diff_density_min -0.343
_refine_diff_density_rms 0.055
_refine_ls_extinction_method none
_refine_ls_goodness_of_fit_ref 1.076
_refine_ls_hydrogen_treatment constr
_refine_ls_matrix_type full
_refine_ls_number_parameters 1351
_refine_ls_number_reflns 31480
_refine_ls_number_restraints 0
_refine_ls_restrained_S_all 1.076
_refine_ls_R_factor_all 0.1001
_refine_ls_R_factor_gt 0.0689
_refine_ls_shift/su_max 0.001
_refine_ls_shift/su_mean 0.000
_refine_ls_structure_factor_coef Fsqd
_refine_ls_weighting_details 'w=1/[\s^2^(Fo^2^)+(0.0432P)^2^+3.5348P] where P=(Fo^2^+2Fc^2^)/3'
_refine_ls_weighting_scheme calc
_refine_ls_wR_factor_gt 0.1278
_refine_ls_wR_factor_ref 0.1410
_reflns_Friedel_coverage 0.000
_reflns_number_gt 23977
_reflns_number_total 31480
_reflns_threshold_expression 'I > 2\s(I)'
_cod_data_source_file ja8b01602_si_004.cif
_cod_data_source_block shelx
_cod_database_code 4132106
_shelx_shelxl_version_number 2014/7
_shelx_space_group_comment
;
The symmetry employed for this shelxl refinement is uniquely defined
by the following loop, which should always be used as a source of
symmetry information in preference to the above space-group names.
They are only intended as comments.
;
_shelx_estimated_absorpt_t_min 0.988
_shelx_estimated_absorpt_t_max 0.998

loop_
_space_group_symop_operation_xyz
'x, y, z'
'-x, -y, -z'

loop_
_atom_site_label
_atom_site_type_symbol
_atom_site_fract_x
_atom_site_fract_y
_atom_site_fract_z
_atom_site_U_iso_or_equiv
_atom_site_adp_type
_atom_site_occupancy
_atom_site_site_symmetry_order
_atom_site_calc_flag
_atom_site_refinement_flags_posn
_atom_site_refinement_flags_adp
O4 O 0.76978(11) 0.17504(6) 0.22168(5) 0.0209(2) Uani 1 1 d . .
O104 O 0.23006(11) 0.99516(6) 0.31197(5) 0.0225(3) Uani 1 1 d . .
O101 O -0.33531(13) 0.78476(7) 0.45414(5) 0.0290(3) Uani 1 1 d . .
O3 O 1.03428(11) 0.41493(6) 0.17919(5) 0.0256(3) Uani 1 1 d . .
O2 O 1.10649(12) 0.44971(6) 0.35204(5) 0.0247(3) Uani 1 1 d . .
O1 O 0.71407(12) 0.41447(6) 0.56061(5) 0.0272(3) Uani 1 1 d . .
O103 O -0.08677(12) 0.90742(7) 0.15289(5) 0.0293(3) Uani 1 1 d . .
O102 O -0.29141(13) 0.72785(7) 0.21599(6) 0.0337(3) Uani 1 1 d . .
N3 N 0.68820(12) 0.58769(7) 0.06483(5) 0.0167(3) Uani 1 1 d . .
N103 N 0.68777(14) 0.07362(8) 0.07871(6) 0.0233(3) Uani 1 1 d . .
N2 N 0.62359(12) 0.24402(7) 0.34869(5) 0.0162(3) Uani 1 1 d . .
N6 N 1.08638(12) 0.53629(7) 0.04909(5) 0.0146(3) Uani 1 1 d . .
N9 N 1.37340(12) 0.35648(7) 0.08246(5) 0.0187(3) Uani 1 1 d . .
N102 N 0.00506(12) 0.96093(7) 0.42289(5) 0.0157(3) Uani 1 1 d . .
N5 N 0.78753(13) 0.66069(7) 0.02723(6) 0.0191(3) Uani 1 1 d . .
N101 N -0.17402(13) 0.85652(7) 0.49112(5) 0.0192(3) Uani 1 1 d . .
N4 N 0.67424(13) 0.65268(7) 0.04293(6) 0.0195(3) Uani 1 1 d . .
N106 N 1.08148(13) 0.03660(7) 0.05263(5) 0.0198(3) Uani 1 1 d . .
N8 N 1.47025(13) 0.38410(8) 0.06404(6) 0.0221(3) Uani 1 1 d . .
N1 N 0.66501(13) 0.29235(7) 0.47537(6) 0.0191(3) Uani 1 1 d . .
N109 N 1.37958(15) -0.14408(9) 0.05234(6) 0.0316(4) Uani 1 1 d . .
N7 N 1.42137(13) 0.44860(7) 0.04858(6) 0.0207(3) Uani 1 1 d . .
N104 N 0.66174(15) 0.14207(8) 0.06618(6) 0.0279(3) Uani 1 1 d . .
N105 N 0.76989(15) 0.15755(8) 0.05242(6) 0.0257(3) Uani 1 1 d . .
N108 N 1.47218(16) -0.11248(11) 0.04681(7) 0.0443(5) Uani 1 1 d . .
N107 N 1.41928(16) -0.04554(10) 0.04509(7) 0.0389(4) Uani 1 1 d . .
C47 C 1.31642(16) 0.21622(9) 0.33206(7) 0.0232(4) Uani 1 1 d . .
H47A H 1.2863 0.2584 0.3515 0.028 Uiso 1 1 calc R U
H47B H 1.3972 0.1912 0.3436 0.028 Uiso 1 1 calc R U
C39 C 1.26196(15) 0.40345(8) 0.07908(6) 0.0178(3) Uani 1 1 d . .
H39 H 1.1816 0.3973 0.0893 0.021 Uiso 1 1 calc R U
C32 C 0.87462(14) 0.60063(8) 0.03959(6) 0.0156(3) Uani 1 1 d . .
C30 C 0.64332(14) 0.23099(8) 0.40084(7) 0.0168(3) Uani 1 1 d . .
C125 C 0.11549(15) 1.01028(9) 0.34763(7) 0.0210(3) Uani 1 1 d . .
H12A H 0.0452 1.0149 0.3273 0.025 Uiso 1 1 calc R U
H12B H 0.1044 1.0539 0.3639 0.025 Uiso 1 1 calc R U
C130 C -0.00712(15) 0.90933(8) 0.45937(6) 0.0159(3) Uani 1 1 d . .
C38 C 1.29292(14) 0.46229(8) 0.05724(6) 0.0161(3) Uani 1 1 d . .
C37 C 1.21179(14) 0.52835(8) 0.03825(6) 0.0148(3) Uani 1 1 d . .
C33 C 1.01065(15) 0.59327(8) 0.02733(6) 0.0157(3) Uani 1 1 d . .
C31 C 0.81133(14) 0.55393(8) 0.06350(6) 0.0150(3) Uani 1 1 d . .
H31 H 0.8458 0.5088 0.0761 0.018 Uiso 1 1 calc R U
C101 C -0.13708(15) 0.91476(8) 0.48719(6) 0.0172(3) Uani 1 1 d . .
C105 C -0.29439(16) 0.85995(9) 0.51147(6) 0.0211(3) Uani 1 1 d . .
C126 C 0.11593(15) 0.95422(8) 0.39145(6) 0.0160(3) Uani 1 1 d . .
C59 C 0.56818(14) 0.54721(8) 0.14674(6) 0.0168(3) Uani 1 1 d . .
C44 C 1.33605(14) 0.23504(9) 0.27193(7) 0.0196(3) Uani 1 1 d . .
C132 C 0.86532(17) 0.09872(8) 0.05667(6) 0.0210(3) Uani 1 1 d . .
C26 C 0.68130(14) 0.19457(8) 0.31383(7) 0.0174(3) Uani 1 1 d . .
C46 C 1.36367(15) 0.31773(8) 0.19746(7) 0.0205(3) Uani 1 1 d . .
H46 H 1.3685 0.3622 0.1857 0.025 Uiso 1 1 calc R U
C121 C 0.13947(15) 0.99469(9) 0.22815(7) 0.0206(3) Uani 1 1 d . .
C41 C 1.37720(14) 0.26904(8) 0.15976(7) 0.0184(3) Uani 1 1 d . .
C127 C 0.22033(15) 0.89855(8) 0.39750(7) 0.0185(3) Uani 1 1 d . .
H127 H 0.2963 0.8957 0.3753 0.022 Uiso 1 1 calc R U
C1 C 0.59611(15) 0.29151(8) 0.43553(6) 0.0176(3) Uani 1 1 d . .
C11 C 1.03621(16) 0.44722(9) 0.40192(7) 0.0214(3) Uani 1 1 d . .
C27 C 0.75363(15) 0.13006(8) 0.33036(7) 0.0198(3) Uani 1 1 d . .
H27 H 0.7921 0.0969 0.3052 0.024 Uiso 1 1 calc R U
C56 C 0.53275(15) 0.52086(9) 0.26006(7) 0.0200(3) Uani 1 1 d . .
C108 C -0.34578(17) 0.71515(9) 0.38521(8) 0.0248(4) Uani 1 1 d . .
C43 C 1.35022(15) 0.18640(9) 0.23363(7) 0.0222(3) Uani 1 1 d . .
H43 H 1.3463 0.1418 0.2453 0.027 Uiso 1 1 calc R U
C153 C 0.77348(15) -0.05819(8) 0.34057(6) 0.0177(3) Uani 1 1 d . .
H15A H 0.8192 -0.0439 0.3658 0.021 Uiso 1 1 calc R U
H15B H 0.7897 -0.0347 0.3056 0.021 Uiso 1 1 calc R U
C154 C 0.63274(15) -0.03451(9) 0.36029(6) 0.0204(3) Uani 1 1 d . .
H15C H 0.6089 0.0153 0.3625 0.024 Uiso 1 1 calc R U
H15D H 0.6176 -0.0545 0.3967 0.024 Uiso 1 1 calc R U
C34 C 1.05659(16) 0.64295(8) -0.00564(7) 0.0198(3) Uani 1 1 d . .
H34 H 1.0014 0.6809 -0.0210 0.024 Uiso 1 1 calc R U
C58 C 0.60870(15) 0.58465(8) 0.18130(7) 0.0197(3) Uani 1 1 d . .
H58 H 0.6480 0.6187 0.1669 0.024 Uiso 1 1 calc R U
C5 C 0.63394(16) 0.34873(8) 0.50448(7) 0.0201(3) Uani 1 1 d . .
C156 C 0.56132(14) -0.02886(9) 0.26547(7) 0.0197(3) Uani 1 1 d . .
C129 C 0.09259(15) 0.85175(8) 0.46833(7) 0.0198(3) Uani 1 1 d . .
H129 H 0.0817 0.8171 0.4944 0.024 Uiso 1 1 calc R U
C128 C 0.20832(15) 0.84749(8) 0.43742(7) 0.0200(3) Uani 1 1 d . .
H128 H 0.2775 0.8106 0.4434 0.024 Uiso 1 1 calc R U
C45 C 1.34292(15) 0.30097(9) 0.25280(7) 0.0202(3) Uani 1 1 d . .
H45 H 1.3335 0.3346 0.2775 0.024 Uiso 1 1 calc R U
C157 C 0.59015(15) 0.03326(9) 0.24850(7) 0.0205(3) Uani 1 1 d . .
H157 H 0.6033 0.0605 0.2741 0.025 Uiso 1 1 calc R U
C18 C 0.96651(16) 0.36888(9) 0.17425(7) 0.0205(3) Uani 1 1 d . .
C138 C 1.29190(16) -0.03478(10) 0.04945(7) 0.0245(4) Uani 1 1 d . .
C140 C 1.4102(2) -0.21938(11) 0.05029(8) 0.0439(6) Uani 1 1 d . .
H14A H 1.5011 -0.2378 0.0437 0.053 Uiso 1 1 calc R U
H14B H 1.3742 -0.2309 0.0202 0.053 Uiso 1 1 calc R U
C22 C 0.78094(16) 0.33371(9) 0.16665(7) 0.0219(3) Uani 1 1 d . .
H22 H 0.6949 0.3453 0.1639 0.026 Uiso 1 1 calc R U
C102 C -0.21561(16) 0.97743(9) 0.50509(7) 0.0206(3) Uani 1 1 d . .
H102 H -0.1867 1.0170 0.5015 0.025 Uiso 1 1 calc R U
C25 C 0.66799(15) 0.21637(9) 0.25546(7) 0.0200(3) Uani 1 1 d . .
H25A H 0.5886 0.2113 0.2468 0.024 Uiso 1 1 calc R U
H25B H 0.6677 0.2646 0.2491 0.024 Uiso 1 1 calc R U
C155 C 0.54737(15) -0.05358(9) 0.32463(7) 0.0226(3) Uani 1 1 d . .
H15E H 0.5638 -0.1035 0.3264 0.027 Uiso 1 1 calc R U
H15F H 0.4603 -0.0349 0.3400 0.027 Uiso 1 1 calc R U
C151 C 0.96933(15) -0.15622(8) 0.32678(7) 0.0195(3) Uani 1 1 d . .
H15G H 0.9983 -0.1448 0.3588 0.023 Uiso 1 1 calc R U
H15H H 0.9977 -0.1285 0.2962 0.023 Uiso 1 1 calc R U
C123 C -0.05427(16) 1.00044(9) 0.19290(7) 0.0239(4) Uani 1 1 d . .
H123 H -0.1354 1.0252 0.1865 0.029 Uiso 1 1 calc R U
C158 C 0.59968(15) 0.05531(9) 0.19404(7) 0.0210(3) Uani 1 1 d . .
H158 H 0.6205 0.0967 0.1836 0.025 Uiso 1 1 calc R U
C48 C 1.22267(16) 0.17206(9) 0.34796(7) 0.0222(3) Uani 1 1 d . .
H48A H 1.2598 0.1266 0.3338 0.027 Uiso 1 1 calc R U
H48B H 1.2093 0.1662 0.3873 0.027 Uiso 1 1 calc R U
C60 C 0.51226(15) 0.49546(9) 0.16907(7) 0.0201(3) Uani 1 1 d . .
H60 H 0.4858 0.4694 0.1465 0.024 Uiso 1 1 calc R U
C2 C 0.49319(16) 0.34592(9) 0.42400(7) 0.0205(3) Uani 1 1 d . .
H2 H 0.4476 0.3440 0.3959 0.025 Uiso 1 1 calc R U
C62 C 0.57676(15) 0.56378(9) 0.08619(7) 0.0191(3) Uani 1 1 d . .
H62A H 0.5792 0.5228 0.0680 0.023 Uiso 1 1 calc R U
H62B H 0.5017 0.5992 0.0782 0.023 Uiso 1 1 calc R U
C118 C -0.00658(16) 0.93296(9) 0.17718(7) 0.0225(3) Uani 1 1 d . .
C103 C -0.33737(16) 0.97956(10) 0.52822(7) 0.0243(4) Uani 1 1 d . .
H103 H -0.3910 1.0202 0.5419 0.029 Uiso 1 1 calc R U
C133 C 0.99861(17) 0.09828(9) 0.04608(6) 0.0219(3) Uani 1 1 d . .
C42 C 1.36994(15) 0.20302(9) 0.17872(7) 0.0218(3) Uani 1 1 d . .
H42 H 1.3785 0.1696 0.1540 0.026 Uiso 1 1 calc R U
C139 C 1.26612(17) -0.09780(9) 0.05455(7) 0.0236(4) Uani 1 1 d . .
H139 H 1.1873 -0.1067 0.0586 0.028 Uiso 1 1 calc R U
C36 C 1.26484(15) 0.57699(8) 0.00763(7) 0.0187(3) Uani 1 1 d . .
H36 H 1.3518 0.5707 0.0025 0.022 Uiso 1 1 calc R U
C20 C 0.97765(16) 0.24894(9) 0.16995(7) 0.0237(4) Uani 1 1 d . .
H20 H 1.0251 0.2031 0.1695 0.028 Uiso 1 1 calc R U
C61 C 0.49562(15) 0.48246(9) 0.22514(7) 0.0220(3) Uani 1 1 d . .
H61 H 0.4589 0.4473 0.2395 0.026 Uiso 1 1 calc R U
C144 C 1.27059(16) -0.31471(9) 0.19918(7) 0.0243(4) Uani 1 1 d . .
C104 C -0.37836(16) 0.92023(10) 0.53076(7) 0.0240(4) Uani 1 1 d . .
H104 H -0.4607 0.9207 0.5451 0.029 Uiso 1 1 calc R U
C159 C 0.57851(15) 0.01640(9) 0.15507(7) 0.0219(3) Uani 1 1 d . .
C49 C 1.09503(15) 0.20257(8) 0.32725(7) 0.0204(3) Uani 1 1 d . .
H49A H 1.1076 0.2050 0.2878 0.024 Uiso 1 1 calc R U
H49B H 1.0417 0.1718 0.3390 0.024 Uiso 1 1 calc R U
C57 C 0.59106(16) 0.57168(9) 0.23706(7) 0.0213(3) Uani 1 1 d . .
H57 H 0.6186 0.5973 0.2596 0.026 Uiso 1 1 calc R U
C21 C 0.84816(16) 0.26459(9) 0.16717(6) 0.0205(3) Uani 1 1 d . .
C137 C 1.20453(17) 0.03425(9) 0.04417(6) 0.0227(3) Uani 1 1 d . .
C149 C 1.17495(16) -0.24933(9) 0.31258(7) 0.0218(3) Uani 1 1 d . .
H14C H 1.1976 -0.2369 0.3458 0.026 Uiso 1 1 calc R U
H14D H 1.2051 -0.2210 0.2829 0.026 Uiso 1 1 calc R U
C124 C 0.21538(16) 1.02656(9) 0.25836(7) 0.0226(3) Uani 1 1 d . .
H12C H 0.2982 1.0221 0.2379 0.027 Uiso 1 1 calc R U
H12D H 0.1742 1.0755 0.2611 0.027 Uiso 1 1 calc R U
C19 C 1.03656(16) 0.29991(9) 0.17339(7) 0.0245(4) Uani 1 1 d . .
H19 H 1.1230 0.2884 0.1751 0.029 Uiso 1 1 calc R U
C53 C 0.70697(15) 0.40547(8) 0.32263(7) 0.0199(3) Uani 1 1 d . .
H53A H 0.7260 0.4102 0.2834 0.024 Uiso 1 1 calc R U
H53B H 0.6515 0.3751 0.3307 0.024 Uiso 1 1 calc R U
C3 C 0.46059(17) 0.40288(9) 0.45544(7) 0.0234(4) Uani 1 1 d . .
H3 H 0.3917 0.4398 0.4491 0.028 Uiso 1 1 calc R U
C119 C 0.11506(16) 0.89610(9) 0.18609(7) 0.0236(4) Uani 1 1 d . .
H119 H 0.1481 0.8511 0.1751 0.028 Uiso 1 1 calc R U
C40 C 1.39922(17) 0.28331(9) 0.09904(7) 0.0222(3) Uani 1 1 d . .
H40A H 1.4864 0.2609 0.0860 0.027 Uiso 1 1 calc R U
H40B H 1.3460 0.2629 0.0818 0.027 Uiso 1 1 calc R U
C122 C 0.01804(16) 1.03083(9) 0.21785(7) 0.0225(3) Uani 1 1 d . .
H122 H -0.0145 1.0762 0.2280 0.027 Uiso 1 1 calc R U
C111 C -0.30499(19) 0.71917(9) 0.27161(8) 0.0275(4) Uani 1 1 d . .
C120 C 0.18620(16) 0.92726(9) 0.21155(7) 0.0233(4) Uani 1 1 d . .
H120 H 0.2674 0.9026 0.2178 0.028 Uiso 1 1 calc R U
C143 C 1.36588(16) -0.28134(9) 0.19739(7) 0.0228(4) Uani 1 1 d . .
H143 H 1.4001 -0.2797 0.2291 0.027 Uiso 1 1 calc R U
C24 C 0.78618(16) 0.20672(9) 0.16826(7) 0.0228(3) Uani 1 1 d . .
H24A H 0.7044 0.2246 0.1554 0.027 Uiso 1 1 calc R U
H24B H 0.8375 0.1721 0.1438 0.027 Uiso 1 1 calc R U
C23 C 0.83853(16) 0.38618(9) 0.17012(7) 0.0210(3) Uani 1 1 d . .
H23 H 0.7917 0.4322 0.1697 0.025 Uiso 1 1 calc R U
C141 C 1.36076(19) -0.25247(10) 0.10187(7) 0.0322(5) Uani 1 1 d . .
C35 C 1.18541(16) 0.63481(9) -0.01499(7) 0.0210(3) Uani 1 1 d . .
H35 H 1.2183 0.6677 -0.0362 0.025 Uiso 1 1 calc R U
C51 C 0.89907(15) 0.30199(9) 0.32675(7) 0.0208(3) Uani 1 1 d . .
H51A H 0.9104 0.3048 0.2873 0.025 Uiso 1 1 calc R U
H51B H 0.8482 0.2699 0.3387 0.025 Uiso 1 1 calc R U
C152 C 0.82603(15) -0.13596(8) 0.33467(7) 0.0202(3) Uani 1 1 d . .
H15I H 0.7961 -0.1604 0.3669 0.024 Uiso 1 1 calc R U
H15J H 0.7956 -0.1493 0.3038 0.024 Uiso 1 1 calc R U
C29 C 0.71292(16) 0.16735(9) 0.42079(7) 0.0219(3) Uani 1 1 d . .
H29 H 0.7224 0.1596 0.4575 0.026 Uiso 1 1 calc R U
C131 C 0.81313(16) 0.04489(9) 0.07356(6) 0.0208(3) Uani 1 1 d . .
H131 H 0.8551 -0.0013 0.0800 0.025 Uiso 1 1 calc R U
C8 C 0.90560(17) 0.43200(9) 0.50499(7) 0.0230(4) Uani 1 1 d . .
C52 C 0.82879(16) 0.37264(9) 0.34695(7) 0.0221(3) Uani 1 1 d . .
H52A H 0.8839 0.4031 0.3387 0.027 Uiso 1 1 calc R U
H52B H 0.8094 0.3685 0.3861 0.027 Uiso 1 1 calc R U
C4 C 0.53159(17) 0.40442(9) 0.49641(7) 0.0231(4) Uani 1 1 d . .
H4 H 0.5109 0.4421 0.5181 0.028 Uiso 1 1 calc R U
C12 C 0.92061(17) 0.49343(9) 0.41692(7) 0.0234(4) Uani 1 1 d . .
H12 H 0.8861 0.5294 0.3929 0.028 Uiso 1 1 calc R U
C54 C 0.63869(17) 0.47600(9) 0.34405(7) 0.0230(4) Uani 1 1 d . .
H54A H 0.6931 0.5068 0.3349 0.028 Uiso 1 1 calc R U
H54B H 0.6221 0.4715 0.3833 0.028 Uiso 1 1 calc R U
C142 C 1.41069(17) -0.25065(9) 0.14977(7) 0.0264(4) Uani 1 1 d . .
H142 H 1.4743 -0.2287 0.1496 0.032 Uiso 1 1 calc R U
C107 C -0.36072(18) 0.72131(10) 0.44532(8) 0.0285(4) Uani 1 1 d . .
H10A H -0.4459 0.7213 0.4611 0.034 Uiso 1 1 calc R U
H10B H -0.3020 0.6828 0.4619 0.034 Uiso 1 1 calc R U
C28 C 0.76754(17) 0.11598(9) 0.38484(7) 0.0240(4) Uani 1 1 d . .
H28 H 0.8129 0.0726 0.3970 0.029 Uiso 1 1 calc R U
C150 C 1.03171(16) -0.23205(9) 0.31673(7) 0.0235(4) Uani 1 1 d . .
H15K H 1.0082 -0.2432 0.2833 0.028 Uiso 1 1 calc R U
H15L H 1.0007 -0.2604 0.3462 0.028 Uiso 1 1 calc R U
C109 C -0.44253(18) 0.74932(9) 0.35469(8) 0.0289(4) Uani 1 1 d . .
H109 H -0.5215 0.7710 0.3723 0.035 Uiso 1 1 calc R U
C9 C 1.02142(18) 0.38634(10) 0.48886(7) 0.0261(4) Uani 1 1 d . .
H9 H 1.0555 0.3501 0.5127 0.031 Uiso 1 1 calc R U
C50 C 1.02721(16) 0.27398(9) 0.34666(7) 0.0222(3) Uani 1 1 d . .
H50A H 1.0790 0.3054 0.3339 0.027 Uiso 1 1 calc R U
H50B H 1.0163 0.2721 0.3861 0.027 Uiso 1 1 calc R U
C55 C 0.51387(16) 0.50805(9) 0.32093(7) 0.0245(4) Uani 1 1 d . .
H55A H 0.4593 0.4774 0.3301 0.029 Uiso 1 1 calc R U
H55B H 0.4721 0.5515 0.3376 0.029 Uiso 1 1 calc R U
C15 C 1.13123(17) 0.47883(9) 0.25746(7) 0.0250(4) Uani 1 1 d . .
H15M H 1.1503 0.4293 0.2544 0.030 Uiso 1 1 calc R U
H15N H 1.2104 0.4907 0.2570 0.030 Uiso 1 1 calc R U
C13 C 0.85716(17) 0.48525(9) 0.46821(7) 0.0251(4) Uani 1 1 d . .
H13 H 0.7798 0.5164 0.4783 0.030 Uiso 1 1 calc R U
C113 C -0.23139(17) 0.68103(9) 0.35746(8) 0.0270(4) Uani 1 1 d . .
H113 H -0.1665 0.6569 0.3772 0.032 Uiso 1 1 calc R U
C10 C 1.08736(17) 0.39355(9) 0.43797(7) 0.0248(4) Uani 1 1 d . .
H10 H 1.1652 0.3628 0.4280 0.030 Uiso 1 1 calc R U
C112 C -0.21053(18) 0.68165(9) 0.30141(8) 0.0287(4) Uani 1 1 d . .
H112 H -0.1336 0.6570 0.2839 0.034 Uiso 1 1 calc R U
C161 C 0.54169(16) -0.06766(9) 0.22565(7) 0.0247(4) Uani 1 1 d . .
H161 H 0.5232 -0.1097 0.2358 0.030 Uiso 1 1 calc R U
C106 C -0.33327(18) 0.79457(10) 0.50972(7) 0.0263(4) Uani 1 1 d . .
H10C H -0.2735 0.7558 0.5255 0.032 Uiso 1 1 calc R U
H10D H -0.4162 0.7986 0.5300 0.032 Uiso 1 1 calc R U
C14 C 1.05061(17) 0.49782(9) 0.31091(7) 0.0232(3) Uani 1 1 d . .
H14E H 1.0476 0.5446 0.3188 0.028 Uiso 1 1 calc R U
H14F H 0.9652 0.4953 0.3094 0.028 Uiso 1 1 calc R U
C16 C 1.06743(18) 0.51541(9) 0.20874(7) 0.0256(4) Uani 1 1 d . .
H16A H 1.0278 0.5634 0.2166 0.031 Uiso 1 1 calc R U
H16B H 1.1314 0.5147 0.1777 0.031 Uiso 1 1 calc R U
C147 C 1.22486(18) -0.35094(9) 0.25055(8) 0.0287(4) Uani 1 1 d . .
H14G H 1.2685 -0.3997 0.2496 0.034 Uiso 1 1 calc R U
H14H H 1.1356 -0.3468 0.2507 0.034 Uiso 1 1 calc R U
C7 C 0.83554(18) 0.42591(10) 0.56090(7) 0.0259(4) Uani 1 1 d . .
H7A H 0.8861 0.3880 0.5816 0.031 Uiso 1 1 calc R U
H7B H 0.8252 0.4680 0.5792 0.031 Uiso 1 1 calc R U
C148 C 1.24276(17) -0.32484(9) 0.30341(7) 0.0263(4) Uani 1 1 d . .
H14I H 1.3324 -0.3313 0.3042 0.032 Uiso 1 1 calc R U
H14J H 1.2133 -0.3530 0.3334 0.032 Uiso 1 1 calc R U
C110 C -0.42248(18) 0.75138(9) 0.29863(8) 0.0301(4) Uani 1 1 d . .
H110 H -0.4879 0.7744 0.2788 0.036 Uiso 1 1 calc R U
C160 C 0.54887(17) -0.04538(10) 0.17140(7) 0.0255(4) Uani 1 1 d . .
H160 H 0.5337 -0.0720 0.1458 0.031 Uiso 1 1 calc R U
C17 C 0.96883(17) 0.48355(9) 0.19389(7) 0.0240(4) Uani 1 1 d . .
H17A H 0.9045 0.4827 0.2246 0.029 Uiso 1 1 calc R U
H17B H 0.9287 0.5098 0.1637 0.029 Uiso 1 1 calc R U
C145 C 1.2219(2) -0.31619(10) 0.15135(9) 0.0345(5) Uani 1 1 d . .
H145 H 1.1582 -0.3381 0.1515 0.041 Uiso 1 1 calc R U
C6 C 0.72051(19) 0.34687(9) 0.54614(8) 0.0282(4) Uani 1 1 d . .
H6A H 0.6972 0.3200 0.5783 0.034 Uiso 1 1 calc R U
H6B H 0.8066 0.3243 0.5317 0.034 Uiso 1 1 calc R U
C134 C 1.0355(2) 0.15881(10) 0.03067(8) 0.0315(4) Uani 1 1 d . .
H134 H 0.9756 0.2008 0.0265 0.038 Uiso 1 1 calc R U
C115 C -0.1650(2) 0.74353(11) 0.13202(8) 0.0364(5) Uani 1 1 d . .
H11A H -0.2337 0.7381 0.1143 0.044 Uiso 1 1 calc R U
H11B H -0.0866 0.7230 0.1097 0.044 Uiso 1 1 calc R U
C136 C 1.2498(2) 0.09201(11) 0.02852(8) 0.0316(4) Uani 1 1 d . .
H136 H 1.3360 0.0883 0.0228 0.038 Uiso 1 1 calc R U
C162 C 0.58603(17) 0.04053(10) 0.09554(7) 0.0276(4) Uani 1 1 d . .
H16C H 0.5987 0.0011 0.0737 0.033 Uiso 1 1 calc R U
H16D H 0.5064 0.0729 0.0889 0.033 Uiso 1 1 calc R U
C135 C 1.1629(2) 0.15501(11) 0.02172(8) 0.0361(5) Uani 1 1 d . .
H135 H 1.1900 0.1946 0.0112 0.043 Uiso 1 1 calc R U
C146 C 1.2660(2) -0.28567(11) 0.10336(8) 0.0388(5) Uani 1 1 d . .
H146 H 1.2318 -0.2874 0.0717 0.047 Uiso 1 1 calc R U
C117 C -0.05929(19) 0.83534(10) 0.14837(8) 0.0318(4) Uani 1 1 d . .
H11C H -0.0355 0.8112 0.1823 0.038 Uiso 1 1 calc R U
H11D H 0.0101 0.8203 0.1199 0.038 Uiso 1 1 calc R U
C116 C -0.17743(19) 0.82006(11) 0.13489(8) 0.0331(4) Uani 1 1 d . .
H11E H -0.1976 0.8433 0.1002 0.040 Uiso 1 1 calc R U
H11F H -0.2471 0.8389 0.1623 0.040 Uiso 1 1 calc R U
C114 C -0.16659(19) 0.70494(11) 0.18666(9) 0.0341(4) Uani 1 1 d . .
H11G H -0.1457 0.6556 0.1821 0.041 Uiso 1 1 calc R U
H11H H -0.1047 0.7140 0.2067 0.041 Uiso 1 1 calc R U

loop_
_atom_site_aniso_label
_atom_site_aniso_U_11
_atom_site_aniso_U_22
_atom_site_aniso_U_33
_atom_site_aniso_U_23
_atom_site_aniso_U_13
_atom_site_aniso_U_12
O4 0.0198(6) 0.0187(6) 0.0222(6) -0.0046(5) 0.0006(5) -0.0022(5)
O104 0.0157(6) 0.0244(6) 0.0245(6) 0.0050(5) -0.0011(4) -0.0034(5)
O101 0.0401(8) 0.0286(7) 0.0237(6) 0.0038(5) -0.0033(5) -0.0204(6)
O3 0.0215(6) 0.0195(6) 0.0336(7) -0.0044(5) 0.0048(5) -0.0052(5)
O2 0.0267(6) 0.0247(6) 0.0199(6) 0.0002(5) -0.0011(5) -0.0033(5)
O1 0.0296(7) 0.0229(6) 0.0322(7) -0.0070(5) -0.0002(5) -0.0123(5)
O103 0.0309(7) 0.0262(7) 0.0313(7) 0.0026(5) -0.0125(6) -0.0053(5)
O102 0.0383(8) 0.0286(7) 0.0359(8) -0.0030(6) -0.0105(6) -0.0085(6)
N3 0.0156(6) 0.0155(6) 0.0178(6) -0.0001(5) -0.0030(5) -0.0020(5)
N103 0.0243(7) 0.0245(8) 0.0158(6) 0.0006(6) -0.0034(5) 0.0023(6)
N2 0.0122(6) 0.0151(6) 0.0218(7) -0.0018(5) -0.0013(5) -0.0047(5)
N6 0.0145(6) 0.0146(6) 0.0144(6) -0.0018(5) -0.0026(5) -0.0027(5)
N9 0.0162(6) 0.0197(7) 0.0176(6) 0.0023(5) -0.0011(5) -0.0019(5)
N102 0.0159(6) 0.0138(6) 0.0179(6) -0.0025(5) -0.0048(5) -0.0028(5)
N5 0.0179(7) 0.0143(7) 0.0232(7) -0.0007(5) -0.0042(5) -0.0005(5)
N101 0.0198(7) 0.0204(7) 0.0166(6) 0.0037(5) -0.0029(5) -0.0053(5)
N4 0.0185(7) 0.0162(7) 0.0216(7) 0.0005(5) -0.0037(5) -0.0010(5)
N106 0.0259(7) 0.0187(7) 0.0138(6) -0.0015(5) -0.0022(5) -0.0043(6)
N8 0.0160(7) 0.0250(8) 0.0240(7) 0.0025(6) -0.0039(5) -0.0037(6)
N1 0.0221(7) 0.0156(7) 0.0195(7) 0.0025(5) -0.0007(5) -0.0069(5)
N109 0.0248(8) 0.0402(10) 0.0167(7) 0.0039(6) -0.0003(6) 0.0104(7)
N7 0.0153(6) 0.0235(7) 0.0228(7) 0.0021(6) -0.0053(5) -0.0039(5)
N104 0.0329(9) 0.0257(8) 0.0180(7) -0.0021(6) -0.0049(6) 0.0055(6)
N105 0.0343(9) 0.0194(7) 0.0179(7) -0.0031(6) -0.0052(6) 0.0035(6)
N108 0.0236(9) 0.0671(14) 0.0309(9) 0.0139(9) -0.0044(7) 0.0022(9)
N107 0.0254(8) 0.0600(12) 0.0306(9) 0.0102(8) -0.0085(7) -0.0113(8)
C47 0.0176(8) 0.0281(9) 0.0239(8) 0.0050(7) -0.0070(6) -0.0057(7)
C39 0.0133(7) 0.0202(8) 0.0174(7) 0.0011(6) -0.0016(6) -0.0013(6)
C32 0.0162(7) 0.0136(7) 0.0157(7) -0.0020(6) -0.0030(6) -0.0006(6)
C30 0.0134(7) 0.0153(7) 0.0218(8) 0.0001(6) -0.0010(6) -0.0050(6)
C125 0.0169(8) 0.0179(8) 0.0248(8) 0.0039(7) -0.0003(6) -0.0017(6)
C130 0.0176(7) 0.0147(7) 0.0161(7) -0.0024(6) -0.0043(6) -0.0040(6)
C38 0.0143(7) 0.0209(8) 0.0133(7) -0.0003(6) -0.0021(5) -0.0047(6)
C37 0.0156(7) 0.0165(7) 0.0132(7) -0.0020(6) -0.0034(5) -0.0042(6)
C33 0.0178(7) 0.0144(7) 0.0153(7) -0.0021(6) -0.0035(6) -0.0038(6)
C31 0.0144(7) 0.0141(7) 0.0152(7) -0.0008(6) -0.0039(5) -0.0009(6)
C101 0.0170(7) 0.0198(8) 0.0140(7) 0.0024(6) -0.0052(6) -0.0033(6)
C105 0.0221(8) 0.0272(9) 0.0139(7) 0.0052(6) -0.0034(6) -0.0077(7)
C126 0.0177(7) 0.0137(7) 0.0183(7) -0.0019(6) -0.0050(6) -0.0053(6)
C59 0.0116(7) 0.0154(7) 0.0196(7) -0.0011(6) -0.0010(6) 0.0026(6)
C44 0.0103(7) 0.0216(8) 0.0253(8) 0.0037(7) -0.0044(6) -0.0021(6)
C132 0.0298(9) 0.0157(8) 0.0143(7) -0.0014(6) -0.0034(6) 0.0002(7)
C26 0.0118(7) 0.0180(8) 0.0237(8) -0.0031(6) -0.0018(6) -0.0060(6)
C46 0.0198(8) 0.0140(8) 0.0271(8) 0.0045(6) -0.0057(6) -0.0037(6)
C121 0.0170(8) 0.0194(8) 0.0205(8) 0.0044(6) 0.0023(6) -0.0009(6)
C41 0.0125(7) 0.0176(8) 0.0228(8) 0.0023(6) -0.0030(6) -0.0008(6)
C127 0.0153(7) 0.0184(8) 0.0222(8) -0.0034(6) -0.0029(6) -0.0041(6)
C1 0.0191(8) 0.0152(8) 0.0178(7) 0.0017(6) 0.0015(6) -0.0063(6)
C11 0.0263(9) 0.0209(8) 0.0197(8) -0.0035(6) -0.0030(6) -0.0100(7)
C27 0.0194(8) 0.0141(8) 0.0251(8) -0.0041(6) -0.0023(6) -0.0026(6)
C56 0.0155(7) 0.0190(8) 0.0198(8) 0.0010(6) 0.0003(6) 0.0033(6)
C108 0.0260(9) 0.0186(8) 0.0335(9) 0.0029(7) -0.0045(7) -0.0130(7)
C43 0.0189(8) 0.0163(8) 0.0297(9) 0.0045(7) -0.0011(7) -0.0047(6)
C153 0.0165(7) 0.0176(8) 0.0186(7) 0.0004(6) -0.0051(6) -0.0030(6)
C154 0.0186(8) 0.0229(8) 0.0168(7) 0.0015(6) -0.0017(6) -0.0017(6)
C34 0.0220(8) 0.0133(7) 0.0233(8) 0.0016(6) -0.0050(6) -0.0030(6)
C58 0.0204(8) 0.0135(8) 0.0239(8) 0.0008(6) -0.0017(6) -0.0036(6)
C5 0.0256(8) 0.0151(8) 0.0203(8) 0.0022(6) 0.0002(6) -0.0092(6)
C156 0.0102(7) 0.0250(9) 0.0213(8) 0.0008(7) -0.0032(6) -0.0004(6)
C129 0.0215(8) 0.0163(8) 0.0206(8) 0.0031(6) -0.0053(6) -0.0031(6)
C128 0.0178(8) 0.0155(8) 0.0246(8) -0.0008(6) -0.0066(6) 0.0012(6)
C45 0.0178(8) 0.0189(8) 0.0235(8) -0.0004(6) -0.0057(6) -0.0027(6)
C157 0.0167(8) 0.0245(9) 0.0198(8) -0.0009(7) -0.0050(6) -0.0034(6)
C18 0.0203(8) 0.0201(8) 0.0186(7) 0.0006(6) 0.0026(6) -0.0045(6)
C138 0.0224(8) 0.0368(10) 0.0132(7) 0.0021(7) -0.0030(6) -0.0064(7)
C140 0.0493(13) 0.0363(12) 0.0209(9) 0.0028(8) 0.0022(8) 0.0257(10)
C22 0.0171(8) 0.0272(9) 0.0188(8) 0.0009(7) -0.0036(6) -0.0014(7)
C102 0.0220(8) 0.0209(8) 0.0186(8) -0.0022(6) -0.0045(6) -0.0036(6)
C25 0.0155(7) 0.0198(8) 0.0225(8) -0.0023(6) -0.0031(6) -0.0002(6)
C155 0.0158(8) 0.0280(9) 0.0226(8) 0.0042(7) -0.0012(6) -0.0058(7)
C151 0.0183(8) 0.0170(8) 0.0215(8) -0.0013(6) -0.0022(6) -0.0020(6)
C123 0.0179(8) 0.0267(9) 0.0207(8) 0.0029(7) -0.0030(6) 0.0036(7)
C158 0.0169(8) 0.0219(8) 0.0230(8) 0.0028(7) -0.0051(6) -0.0029(6)
C48 0.0195(8) 0.0219(9) 0.0225(8) 0.0060(7) -0.0044(6) -0.0023(6)
C60 0.0161(7) 0.0195(8) 0.0249(8) -0.0025(7) -0.0034(6) -0.0040(6)
C2 0.0204(8) 0.0203(8) 0.0190(8) 0.0014(6) -0.0005(6) -0.0041(6)
C62 0.0135(7) 0.0218(8) 0.0214(8) 0.0007(6) -0.0038(6) -0.0038(6)
C118 0.0228(8) 0.0264(9) 0.0171(7) 0.0046(7) -0.0042(6) -0.0051(7)
C103 0.0210(8) 0.0280(9) 0.0200(8) -0.0038(7) -0.0025(6) 0.0009(7)
C133 0.0321(9) 0.0188(8) 0.0143(7) -0.0027(6) -0.0021(6) -0.0058(7)
C42 0.0183(8) 0.0170(8) 0.0278(9) -0.0028(7) -0.0006(6) -0.0014(6)
C139 0.0219(8) 0.0276(9) 0.0152(7) 0.0000(7) -0.0006(6) 0.0023(7)
C36 0.0151(7) 0.0212(8) 0.0210(8) -0.0016(6) -0.0017(6) -0.0070(6)
C20 0.0202(8) 0.0201(8) 0.0265(9) -0.0027(7) 0.0007(7) 0.0003(7)
C61 0.0167(8) 0.0209(8) 0.0273(9) 0.0015(7) -0.0003(6) -0.0054(6)
C144 0.0234(9) 0.0168(8) 0.0283(9) -0.0075(7) -0.0045(7) 0.0048(7)
C104 0.0166(8) 0.0352(10) 0.0184(8) 0.0021(7) -0.0020(6) -0.0049(7)
C159 0.0140(7) 0.0279(9) 0.0197(8) -0.0007(7) -0.0032(6) 0.0017(6)
C49 0.0170(8) 0.0183(8) 0.0253(8) 0.0028(7) -0.0027(6) -0.0050(6)
C57 0.0237(8) 0.0161(8) 0.0230(8) -0.0034(6) -0.0040(6) -0.0021(6)
C21 0.0215(8) 0.0245(9) 0.0140(7) -0.0025(6) -0.0017(6) -0.0031(7)
C137 0.0283(9) 0.0279(9) 0.0133(7) -0.0003(7) -0.0032(6) -0.0098(7)
C149 0.0217(8) 0.0198(8) 0.0211(8) -0.0007(7) -0.0034(6) -0.0007(6)
C124 0.0214(8) 0.0192(8) 0.0246(8) 0.0048(7) 0.0014(6) -0.0050(6)
C19 0.0156(8) 0.0239(9) 0.0306(9) -0.0018(7) 0.0007(7) -0.0012(7)
C53 0.0194(8) 0.0185(8) 0.0206(8) 0.0007(6) -0.0012(6) -0.0042(6)
C3 0.0244(8) 0.0165(8) 0.0238(8) 0.0025(7) 0.0025(7) -0.0001(6)
C119 0.0233(8) 0.0182(8) 0.0248(8) 0.0010(7) -0.0023(7) 0.0011(7)
C40 0.0237(8) 0.0170(8) 0.0222(8) 0.0012(6) -0.0032(6) 0.0001(6)
C122 0.0217(8) 0.0196(8) 0.0203(8) 0.0011(7) -0.0008(6) 0.0029(6)
C111 0.0396(11) 0.0162(8) 0.0318(9) -0.0020(7) -0.0071(8) -0.0142(8)
C120 0.0156(8) 0.0216(9) 0.0273(9) 0.0030(7) -0.0007(6) 0.0018(6)
C143 0.0223(8) 0.0231(9) 0.0199(8) -0.0010(7) -0.0064(6) 0.0012(7)
C24 0.0218(8) 0.0263(9) 0.0198(8) -0.0064(7) -0.0022(6) -0.0039(7)
C23 0.0212(8) 0.0187(8) 0.0183(7) 0.0017(6) -0.0017(6) 0.0017(6)
C141 0.0372(11) 0.0245(9) 0.0197(8) -0.0015(7) -0.0031(7) 0.0171(8)
C35 0.0240(8) 0.0173(8) 0.0229(8) 0.0023(6) -0.0021(6) -0.0089(7)
C51 0.0182(8) 0.0207(8) 0.0235(8) -0.0011(7) -0.0022(6) -0.0053(6)
C152 0.0185(8) 0.0175(8) 0.0242(8) -0.0013(6) -0.0021(6) -0.0043(6)
C29 0.0249(8) 0.0178(8) 0.0214(8) 0.0017(6) -0.0057(6) -0.0027(7)
C131 0.0233(8) 0.0194(8) 0.0156(7) -0.0008(6) -0.0037(6) 0.0020(6)
C8 0.0281(9) 0.0252(9) 0.0197(8) -0.0037(7) -0.0035(7) -0.0125(7)
C52 0.0222(8) 0.0197(8) 0.0239(8) -0.0007(7) -0.0032(6) -0.0044(7)
C4 0.0320(9) 0.0144(8) 0.0207(8) -0.0014(6) 0.0037(7) -0.0058(7)
C12 0.0308(9) 0.0181(8) 0.0214(8) -0.0006(7) -0.0053(7) -0.0058(7)
C54 0.0267(9) 0.0205(8) 0.0197(8) 0.0006(7) -0.0016(7) -0.0038(7)
C142 0.0225(9) 0.0256(9) 0.0240(8) 0.0014(7) -0.0022(7) 0.0042(7)
C107 0.0302(10) 0.0251(9) 0.0337(10) 0.0055(8) -0.0027(8) -0.0162(8)
C28 0.0250(9) 0.0144(8) 0.0308(9) 0.0014(7) -0.0057(7) -0.0017(6)
C150 0.0229(8) 0.0179(8) 0.0281(9) -0.0018(7) -0.0025(7) -0.0030(7)
C109 0.0245(9) 0.0223(9) 0.0414(11) -0.0027(8) -0.0051(8) -0.0080(7)
C9 0.0307(9) 0.0262(9) 0.0227(8) 0.0017(7) -0.0083(7) -0.0080(7)
C50 0.0202(8) 0.0197(8) 0.0272(9) 0.0000(7) -0.0052(7) -0.0054(6)
C55 0.0235(9) 0.0229(9) 0.0212(8) -0.0003(7) 0.0025(6) 0.0007(7)
C15 0.0244(9) 0.0236(9) 0.0253(9) -0.0022(7) -0.0009(7) -0.0042(7)
C13 0.0267(9) 0.0229(9) 0.0255(9) -0.0059(7) -0.0005(7) -0.0061(7)
C113 0.0257(9) 0.0191(9) 0.0386(10) 0.0034(8) -0.0081(8) -0.0094(7)
C10 0.0252(9) 0.0245(9) 0.0236(8) -0.0029(7) -0.0045(7) -0.0035(7)
C112 0.0284(9) 0.0193(9) 0.0392(11) -0.0024(8) -0.0031(8) -0.0080(7)
C161 0.0217(8) 0.0240(9) 0.0283(9) -0.0006(7) -0.0034(7) -0.0058(7)
C106 0.0276(9) 0.0298(10) 0.0222(8) 0.0050(7) -0.0005(7) -0.0120(8)
C14 0.0249(9) 0.0192(8) 0.0248(8) 0.0009(7) -0.0033(7) -0.0052(7)
C16 0.0321(10) 0.0201(9) 0.0228(8) -0.0007(7) 0.0001(7) -0.0058(7)
C147 0.0263(9) 0.0139(8) 0.0423(11) -0.0047(8) 0.0004(8) -0.0008(7)
C7 0.0313(10) 0.0301(10) 0.0208(8) -0.0035(7) -0.0030(7) -0.0152(8)
C148 0.0251(9) 0.0193(9) 0.0279(9) 0.0062(7) 0.0011(7) 0.0004(7)
C110 0.0315(10) 0.0201(9) 0.0429(11) 0.0011(8) -0.0162(8) -0.0086(7)
C160 0.0237(9) 0.0266(9) 0.0248(9) -0.0077(7) -0.0048(7) -0.0016(7)
C17 0.0270(9) 0.0188(8) 0.0224(8) 0.0000(7) -0.0031(7) -0.0001(7)
C145 0.0346(11) 0.0274(10) 0.0415(11) -0.0135(9) -0.0149(9) 0.0008(8)
C6 0.0381(11) 0.0194(9) 0.0304(9) -0.0003(7) -0.0113(8) -0.0097(8)
C134 0.0445(12) 0.0189(9) 0.0311(10) 0.0000(8) -0.0044(8) -0.0089(8)
C115 0.0364(11) 0.0414(12) 0.0328(10) -0.0134(9) -0.0071(8) -0.0076(9)
C136 0.0356(11) 0.0391(11) 0.0260(9) 0.0009(8) -0.0047(8) -0.0200(9)
C162 0.0230(9) 0.0387(11) 0.0193(8) -0.0012(7) -0.0048(7) -0.0045(8)
C135 0.0536(13) 0.0285(10) 0.0326(10) 0.0027(8) -0.0040(9) -0.0236(10)
C146 0.0448(12) 0.0350(11) 0.0302(10) -0.0134(9) -0.0186(9) 0.0109(9)
C117 0.0336(10) 0.0282(10) 0.0327(10) 0.0009(8) -0.0096(8) -0.0051(8)
C116 0.0342(11) 0.0351(11) 0.0291(10) -0.0019(8) -0.0096(8) -0.0049(8)
C114 0.0337(11) 0.0284(10) 0.0410(11) -0.0068(9) -0.0076(9) -0.0065(8)

loop_
_atom_type_symbol
_atom_type_description
_atom_type_scat_dispersion_real
_atom_type_scat_dispersion_imag
_atom_type_scat_source
C C 0.0033 0.0016 'International Tables Vol C Tables 4.2.6.8 and 6.1.1.4'
H H 0.0000 0.0000 'International Tables Vol C Tables 4.2.6.8 and 6.1.1.4'
N N 0.0061 0.0033 'International Tables Vol C Tables 4.2.6.8 and 6.1.1.4'
O O 0.0106 0.0060 'International Tables Vol C Tables 4.2.6.8 and 6.1.1.4'

loop_
_geom_angle_atom_site_label_1
_geom_angle_atom_site_label_2
_geom_angle_atom_site_label_3
_geom_angle
C25 O4 C24 112.00(12)
C125 O104 C124 112.57(12)
C106 O101 C107 113.50(13)
C18 O3 C17 119.25(13)
C11 O2 C14 117.88(13)
C6 O1 C7 113.10(14)
C118 O103 C117 118.58(14)
C111 O102 C114 118.33(15)
C31 N3 N4 110.72(13)
C31 N3 C62 129.45(13)
N4 N3 C62 119.82(13)
C131 N103 N104 110.90(15)
C131 N103 C162 128.65(15)
N104 N103 C162 120.44(15)
C30 N2 C26 117.67(14)
C33 N6 C37 117.25(13)
C39 N9 N8 111.00(13)
C39 N9 C40 129.38(14)
N8 N9 C40 119.48(13)
C126 N102 C130 118.03(13)
N4 N5 C32 108.67(13)
C101 N101 C105 117.74(14)
N5 N4 N3 107.42(12)
C137 N106 C133 117.55(15)
N7 N8 N9 107.13(13)
C5 N1 C1 118.01(14)
N108 N109 C139 110.92(17)
N108 N109 C140 119.94(17)
C139 N109 C140 128.86(19)
N8 N7 C38 108.88(13)
N105 N104 N103 107.38(14)
N104 N105 C132 108.62(15)
N107 N108 N109 107.39(16)
N108 N107 C138 108.67(18)
C44 C47 C48 114.10(14)
N9 C39 C38 104.73(14)
N5 C32 C31 108.29(14)
N5 C32 C33 121.88(14)
C31 C32 C33 129.83(14)
N2 C30 C29 123.07(15)
N2 C30 C1 115.20(14)
C29 C30 C1 121.47(15)
O104 C125 C126 110.77(13)
N102 C130 C129 122.82(15)
N102 C130 C101 115.53(13)
C129 C130 C101 121.51(14)
N7 C38 C39 108.26(14)
N7 C38 C37 121.39(14)
C39 C38 C37 129.92(14)
N6 C37 C36 123.21(14)
N6 C37 C38 116.32(13)
C36 C37 C38 120.34(14)
N6 C33 C34 122.97(14)
N6 C33 C32 116.22(14)
C34 C33 C32 120.81(14)
N3 C31 C32 104.89(13)
N101 C101 C102 123.13(15)
N101 C101 C130 115.28(14)
C102 C101 C130 121.51(15)
N101 C105 C104 122.68(16)
N101 C105 C106 115.05(15)
C104 C105 C106 122.22(16)
N102 C126 C127 122.89(15)
N102 C126 C125 114.03(13)
C127 C126 C125 123.02(14)
C58 C59 C60 118.72(15)
C58 C59 C62 121.83(15)
C60 C59 C62 119.37(15)
C45 C44 C43 117.49(15)
C45 C44 C47 121.44(16)
C43 C44 C47 121.06(15)
N105 C132 C131 108.40(16)
N105 C132 C133 122.68(16)
C131 C132 C133 128.89(15)
N2 C26 C27 122.65(15)
N2 C26 C25 114.31(14)
C27 C26 C25 122.93(15)
C41 C46 C45 120.69(15)
C120 C121 C122 118.03(17)
C120 C121 C124 121.05(15)
C122 C121 C124 120.87(15)
C46 C41 C42 118.19(15)
C46 C41 C40 123.88(15)
C42 C41 C40 117.93(15)
C128 C127 C126 118.32(15)
N1 C1 C2 122.86(15)
N1 C1 C30 115.53(14)
C2 C1 C30 121.41(15)
O2 C11 C12 124.09(15)
O2 C11 C10 115.63(15)
C12 C11 C10 120.27(16)
C28 C27 C26 119.01(15)
C61 C56 C57 117.75(15)
C61 C56 C55 121.97(16)
C57 C56 C55 120.27(16)
C113 C108 C109 117.73(18)
C113 C108 C107 120.98(17)
C109 C108 C107 120.99(17)
C42 C43 C44 121.31(16)
C154 C153 C152 115.05(14)
C153 C154 C155 114.86(14)
C35 C34 C33 118.83(15)
C57 C58 C59 120.55(15)
N1 C5 C4 122.77(16)
N1 C5 C6 114.42(15)
C4 C5 C6 122.81(16)
C157 C156 C161 117.27(15)
C157 C156 C155 122.51(15)
C161 C156 C155 120.19(16)
C128 C129 C130 118.22(15)
C129 C128 C127 119.52(15)
C44 C45 C46 121.32(16)
C158 C157 C156 121.22(16)
O3 C18 C23 125.10(15)
O3 C18 C19 114.83(15)
C23 C18 C19 120.07(16)
N107 C138 C139 108.10(17)
N107 C138 C137 122.89(17)
C139 C138 C137 128.80(16)
N109 C140 C141 111.98(15)
C21 C22 C23 121.92(16)
C103 C102 C101 118.54(16)
O4 C25 C26 109.71(13)
C156 C155 C154 116.11(14)
C152 C151 C150 115.39(14)
C122 C123 C118 120.13(16)
C159 C158 C157 120.69(16)
C49 C48 C47 114.00(14)
C59 C60 C61 120.35(16)
C3 C2 C1 118.25(16)
N3 C62 C59 112.61(13)
O103 C118 C123 115.44(15)
O103 C118 C119 124.46(16)
C123 C118 C119 120.10(17)
C102 C103 C104 118.95(16)
N106 C133 C134 122.84(17)
N106 C133 C132 115.76(15)
C134 C133 C132 121.40(16)
C43 C42 C41 121.00(16)
N109 C139 C138 104.92(17)
C35 C36 C37 118.61(15)
C19 C20 C21 121.36(16)
C56 C61 C60 121.30(16)
C145 C144 C143 117.74(18)
C145 C144 C147 120.33(18)
C143 C144 C147 121.88(16)
C103 C104 C105 118.86(16)
C158 C159 C160 118.74(16)
C158 C159 C162 121.29(16)
C160 C159 C162 119.97(16)
C50 C49 C48 113.82(14)
C58 C57 C56 121.30(16)
C22 C21 C20 117.72(16)
C22 C21 C24 122.83(15)
C20 C21 C24 119.34(15)
N106 C137 C136 123.47(17)
N106 C137 C138 115.65(15)
C136 C137 C138 120.79(17)
C150 C149 C148 114.83(15)
O104 C124 C121 112.71(13)
C20 C19 C18 119.91(16)
C54 C53 C52 112.81(14)
C2 C3 C4 119.32(16)
C120 C119 C118 119.04(16)
N9 C40 C41 113.90(14)
C123 C122 C121 121.00(16)
O102 C111 C112 124.39(18)
O102 C111 C110 116.28(17)
C112 C111 C110 119.33(18)
C119 C120 C121 121.70(15)
C142 C143 C144 121.57(17)
O4 C24 C21 112.09(13)
C18 C23 C22 118.99(15)
C146 C141 C142 118.59(18)
C146 C141 C140 121.52(19)
C142 C141 C140 119.9(2)
C34 C35 C36 119.03(15)
C52 C51 C50 113.13(14)
C151 C152 C153 111.01(14)
C28 C29 C30 118.52(16)
N103 C131 C132 104.70(15)
C13 C8 C9 117.76(16)
C13 C8 C7 120.47(16)
C9 C8 C7 121.74(16)
C51 C52 C53 114.26(14)
C3 C4 C5 118.75(16)
C13 C12 C11 119.02(16)
C53 C54 C55 112.80(15)
C143 C142 C141 120.12(19)
O101 C107 C108 107.00(14)
C29 C28 C27 118.91(15)
C151 C150 C149 112.37(14)
C110 C109 C108 120.77(18)
C10 C9 C8 121.47(17)
C49 C50 C51 112.53(14)
C56 C55 C54 112.23(14)
C14 C15 C16 112.71(15)
C12 C13 C8 122.02(17)
C112 C113 C108 122.14(18)
C9 C10 C11 119.46(17)
C113 C112 C111 119.43(18)
C160 C161 C156 121.79(17)
O101 C106 C105 106.72(13)
O2 C14 C15 107.40(14)
C17 C16 C15 113.80(15)
C144 C147 C148 115.92(15)
O1 C7 C8 113.60(14)
C147 C148 C149 115.06(15)
C109 C110 C111 120.41(18)
C161 C160 C159 120.27(17)
O3 C17 C16 106.14(14)
C146 C145 C144 121.2(2)
O1 C6 C5 111.37(15)
C135 C134 C133 118.57(18)
C114 C115 C116 113.77(17)
C135 C136 C137 118.08(18)
N103 C162 C159 112.68(14)
C134 C135 C136 119.49(18)
C145 C146 C141 120.73(18)
O103 C117 C116 107.26(16)
C117 C116 C115 113.47(17)
O102 C114 C115 108.33(16)

loop_
_geom_bond_atom_site_label_1
_geom_bond_atom_site_label_2
_geom_bond_distance
O4 C25 1.4191(19)
O4 C24 1.432(2)
O104 C125 1.4174(19)
O104 C124 1.437(2)
O101 C106 1.420(2)
O101 C107 1.424(2)
O3 C18 1.368(2)
O3 C17 1.427(2)
O2 C11 1.373(2)
O2 C14 1.432(2)
O1 C6 1.420(2)
O1 C7 1.430(2)
O103 C118 1.373(2)
O103 C117 1.411(2)
O102 C111 1.372(2)
O102 C114 1.444(2)
N3 C31 1.3467(19)
N3 N4 1.3494(19)
N3 C62 1.461(2)
N103 C131 1.345(2)
N103 N104 1.346(2)
N103 C162 1.456(2)
N2 C30 1.339(2)
N2 C26 1.342(2)
N6 C33 1.345(2)
N6 C37 1.3466(19)
N9 C39 1.344(2)
N9 N8 1.3472(19)
N9 C40 1.456(2)
N102 C126 1.340(2)
N102 C130 1.340(2)
N5 N4 1.3108(19)
N5 C32 1.368(2)
N101 C101 1.336(2)
N101 C105 1.344(2)
N106 C137 1.340(2)
N106 C133 1.341(2)
N8 N7 1.310(2)
N1 C5 1.340(2)
N1 C1 1.341(2)
N109 N108 1.335(3)
N109 C139 1.343(2)
N109 C140 1.465(3)
N7 C38 1.364(2)
N104 N105 1.313(2)
N105 C132 1.364(2)
N108 N107 1.315(3)
N107 C138 1.360(2)
C47 C44 1.511(2)
C47 C48 1.535(2)
C39 C38 1.368(2)
C32 C31 1.369(2)
C32 C33 1.465(2)
C30 C29 1.393(2)
C30 C1 1.489(2)
C125 C126 1.498(2)
C130 C129 1.394(2)
C130 C101 1.487(2)
C38 C37 1.470(2)
C37 C36 1.393(2)
C33 C34 1.395(2)
C101 C102 1.392(2)
C105 C104 1.389(2)
C105 C106 1.500(3)
C126 C127 1.390(2)
C59 C58 1.388(2)
C59 C60 1.390(2)
C59 C62 1.510(2)
C44 C45 1.389(2)
C44 C43 1.391(3)
C132 C131 1.371(2)
C132 C133 1.463(3)
C26 C27 1.390(2)
C26 C25 1.497(2)
C46 C41 1.382(2)
C46 C45 1.391(2)
C121 C120 1.392(2)
C121 C122 1.394(2)
C121 C124 1.502(3)
C41 C42 1.391(2)
C41 C40 1.511(2)
C127 C128 1.385(2)
C1 C2 1.393(2)
C11 C12 1.386(2)
C11 C10 1.391(2)
C27 C28 1.383(2)
C56 C61 1.387(2)
C56 C57 1.395(2)
C56 C55 1.509(2)
C108 C113 1.384(3)
C108 C109 1.394(3)
C108 C107 1.495(3)
C43 C42 1.379(2)
C153 C154 1.524(2)
C153 C152 1.527(2)
C154 C155 1.529(2)
C34 C35 1.381(2)
C58 C57 1.385(2)
C5 C4 1.385(2)
C5 C6 1.504(2)
C156 C157 1.390(2)
C156 C161 1.392(2)
C156 C155 1.513(2)
C129 C128 1.384(2)
C157 C158 1.387(2)
C18 C23 1.384(2)
C18 C19 1.394(2)
C138 C139 1.367(3)
C138 C137 1.469(3)
C140 C141 1.496(3)
C22 C21 1.388(2)
C22 C23 1.391(3)
C102 C103 1.381(2)
C151 C152 1.518(2)
C151 C150 1.522(2)
C123 C122 1.374(3)
C123 C118 1.387(3)
C158 C159 1.384(2)
C48 C49 1.526(2)
C60 C61 1.393(2)
C2 C3 1.383(2)
C118 C119 1.390(2)
C103 C104 1.384(3)
C133 C134 1.395(3)
C36 C35 1.384(2)
C20 C19 1.375(3)
C20 C21 1.395(2)
C144 C145 1.384(3)
C144 C143 1.394(3)
C144 C147 1.508(3)
C159 C160 1.385(3)
C159 C162 1.516(2)
C49 C50 1.515(2)
C21 C24 1.504(2)
C137 C136 1.393(3)
C149 C150 1.522(2)
C149 C148 1.523(2)
C53 C54 1.519(2)
C53 C52 1.519(2)
C3 C4 1.384(3)
C119 C120 1.381(3)
C111 C112 1.383(3)
C111 C110 1.391(3)
C143 C142 1.379(2)
C141 C146 1.387(3)
C141 C142 1.394(3)
C51 C52 1.515(2)
C51 C50 1.517(2)
C29 C28 1.381(2)
C8 C13 1.389(3)
C8 C9 1.389(3)
C8 C7 1.506(2)
C12 C13 1.386(2)
C54 C55 1.530(2)
C109 C110 1.380(3)
C9 C10 1.386(2)
C15 C14 1.510(2)
C15 C16 1.523(2)
C113 C112 1.381(3)
C161 C160 1.383(2)
C16 C17 1.514(3)
C147 C148 1.519(3)
C145 C146 1.382(3)
C134 C135 1.381(3)
C115 C114 1.506(3)
C115 C116 1.517(3)
C136 C135 1.381(3)
C117 C116 1.515(3)
